data_4509585
loop_
_publ_author_name
'Reany, Ofer'
'Kapon, Moshe'
'Botoshansky, Mark'
'Keinan, Ehud'

_publ_section_title
;
 Rich Polymorphism in Triacetone-Triperoxide
;
_journal_issue 8
_journal_name_full 'Crystal Growth &amp; Design'
_journal_page_first 3661
_journal_paper_doi 10.1021/cg900390y
_journal_volume 9
_journal_year 2009
_chemical_formula_moiety 'C9 H18 O6'
_chemical_formula_sum 'C9 H18 O6'
_chemical_formula_weight 222.23
_chemical_name_systematic
; 
 ? 
;
_space_group_IT_number 64
_symmetry_cell_setting orthorhombic
_symmetry_space_group_name_Hall '-C 2ac 2'
_symmetry_space_group_name_H-M 'C m c a'
_atom_sites_solution_hydrogens geom
_atom_sites_solution_primary direct
_atom_sites_solution_secondary difmap
_audit_creation_method SHELXL-97
_cell_angle_alpha 90.00
_cell_angle_beta 90.00
_cell_angle_gamma 90.00
_cell_formula_units_Z 16
_cell_length_a 28.055(6)
_cell_length_b 15.616(3)
_cell_length_c 10.667(2)
_cell_measurement_reflns_used 6555
_cell_measurement_temperature 200.0(1)
_cell_measurement_theta_max 22.986
_cell_measurement_theta_min 1.45
_cell_volume 4673.3(16)
_computing_cell_refinement 'HKL Scalepack (Otwinowski & Minor 1997)'
_computing_data_collection 'Nonius (1997), KappaCCD Collect Program'
_computing_data_reduction 'DENZO SMN (Otwinowski & Minor 1997)'
_computing_molecular_graphics 'TEXSAN  (MSC, 1999)'
_computing_structure_refinement 'SHELXL-97 (Sheldrick, 1997)'
_computing_structure_solution 'SHELXS-97 (Sheldrick, 1997)'
_diffrn_ambient_temperature 200.0(1)
_diffrn_measured_fraction_theta_full 0.974
_diffrn_measured_fraction_theta_max 0.974
_diffrn_measurement_device_type KappaCCD'
_diffrn_measurement_method 'phi and omega scans'
_diffrn_radiation_monochromator graphite
_diffrn_radiation_source 'fine-focus sealed tube'
_diffrn_radiation_type MoK\a
_diffrn_radiation_wavelength 0.71073
_diffrn_reflns_av_R_equivalents 0.0529
_diffrn_reflns_av_sigmaI/netI 0.0723
_diffrn_reflns_limit_h_max 30
_diffrn_reflns_limit_h_min -30
_diffrn_reflns_limit_k_max 17
_diffrn_reflns_limit_k_min -17
_diffrn_reflns_limit_l_max 11
_diffrn_reflns_limit_l_min -11
_diffrn_reflns_number 2862
_diffrn_reflns_theta_full 22.97
_diffrn_reflns_theta_max 22.97
_diffrn_reflns_theta_min 1.45
_diffrn_standards_interval_count 0
_exptl_absorpt_coefficient_mu 0.106
_exptl_absorpt_correction_type none
_exptl_crystal_colour colorless
_exptl_crystal_density_diffrn 1.263
_exptl_crystal_density_method 'not measured'
_exptl_crystal_description plate
_exptl_crystal_F_000 1920
_exptl_crystal_size_max 0.35
_exptl_crystal_size_mid 0.27
_exptl_crystal_size_min 0.05
_refine_diff_density_max 0.517
_refine_diff_density_min -0.388
_refine_diff_density_rms 0.072
_refine_ls_extinction_coef 0.0049(16)
_refine_ls_extinction_expression Fc^*^=kFc[1+0.001xFc^2^\l^3^/sin(2\q)]^-1/4^
_refine_ls_extinction_method SHELXL
_refine_ls_goodness_of_fit_ref 1.142
_refine_ls_hydrogen_treatment constr
_refine_ls_matrix_type full
_refine_ls_number_parameters 217
_refine_ls_number_reflns 1622
_refine_ls_number_restraints 0
_refine_ls_restrained_S_all 1.142
_refine_ls_R_factor_all 0.1476
_refine_ls_R_factor_gt 0.0975
_refine_ls_shift/su_max 0.016
_refine_ls_shift/su_mean 0.002
_refine_ls_structure_factor_coef Fsqd
_refine_ls_weighting_details 'calc w=1/[\s^2^(Fo^2^)+(0.1607P)^2^+16.6879P] where P=(Fo^2^+2Fc^2^)/3'
_refine_ls_weighting_scheme calc
_refine_ls_wR_factor_gt 0.3110
_refine_ls_wR_factor_ref 0.3329
_reflns_number_gt 899
_reflns_number_total 1622
_reflns_threshold_expression >2sigma(I)
_cod_data_source_file cg900390ysup4.cif
_cod_data_source_block 1b
_cod_original_sg_symbol_Hall '-C 2bc 2'
_cod_database_code 4509585

loop_
_symmetry_equiv_pos_as_xyz
'x, y, z'
'-x, -y+1/2, z+1/2'
'x, -y, -z'
'-x, y+1/2, -z+1/2'
'x+1/2, y+1/2, z'
'-x+1/2, -y+1, z+1/2'
'x+1/2, -y+1/2, -z'
'-x+1/2, y+1, -z+1/2'
'-x, -y, -z'
'x, y-1/2, -z-1/2'
'-x, y, z'
'x, -y-1/2, z-1/2'
'-x+1/2, -y+1/2, -z'
'x+1/2, y, -z-1/2'
'-x+1/2, y+1/2, z'
'x+1/2, -y, z-1/2'

loop_
_atom_site_label
_atom_site_type_symbol
_atom_site_fract_x
_atom_site_fract_y
_atom_site_fract_z
_atom_site_U_iso_or_equiv
_atom_site_adp_type
_atom_site_occupancy
_atom_site_symmetry_multiplicity
_atom_site_calc_flag
_atom_site_refinement_flags
O1A O 0.0385(4) 0.0739(10) 0.8044(11) 0.052(3) Uani 0.50 1 d P
O2A O 0.0545(4) 0.0217(9) 0.7028(14) 0.054(3) Uani 0.50 1 d P
O3A O 0.0165(2) -0.0984(6) 0.7017(8) 0.043(3) Uani 0.50 1 d P
O4A O 0.0179(3) -0.0965(6) 0.8049(9) 0.050(3) Uani 0.50 1 d P
O1C O 0.0366(4) 0.0761(8) 0.6977(12) 0.046(3) Uani 0.50 1 d P
O2C O 0.0570(4) 0.0192(7) 0.7978(14) 0.044(3) Uani 0.50 1 d P
C1A C 0.0000 0.1266(6) 0.7499(9) 0.047(2) Uani 1 2 d S
C2A C 0.0608(2) -0.0646(4) 0.7540(7) 0.0476(19) Uani 1 1 d .
C3A C 0.0152(4) 0.1780(8) 0.6380(11) 0.054(5) Uani 0.50 1 d P
H3A1 H 0.0410 0.2169 0.6621 0.081 Uiso 0.50 1 calc PR
H3A2 H -0.0119 0.2113 0.6068 0.081 Uiso 0.50 1 calc PR
H3A3 H 0.0264 0.1393 0.5720 0.081 Uiso 0.50 1 calc PR
C4A C 0.0160(5) 0.1798(10) 0.8590(12) 0.069(5) Uani 0.50 1 d P
H4A1 H 0.0482 0.2016 0.8430 0.104 Uiso 0.50 1 calc PR
H4A2 H 0.0162 0.1445 0.9350 0.104 Uiso 0.50 1 calc PR
H4A3 H -0.0059 0.2280 0.8703 0.104 Uiso 0.50 1 calc PR
C5A C 0.0935(8) -0.0721(15) 0.640(2) 0.057(6) Uani 0.50 1 d P
H5A1 H 0.1106 -0.0181 0.6280 0.086 Uiso 0.50 1 calc PR
H5A2 H 0.0744 -0.0847 0.5656 0.086 Uiso 0.50 1 calc PR
H5A3 H 0.1165 -0.1185 0.6540 0.086 Uiso 0.50 1 calc PR
C6A C 0.0806(6) -0.1129(12) 0.8633(17) 0.057(5) Uani 0.50 1 d P
H6A1 H 0.0688 -0.0874 0.9414 0.085 Uiso 0.50 1 calc PR
H6A2 H 0.1154 -0.1102 0.8616 0.085 Uiso 0.50 1 calc PR
H6A3 H 0.0703 -0.1728 0.8586 0.085 Uiso 0.50 1 calc PR
C5C C 0.0797(8) -0.1102(17) 0.644(3) 0.067(7) Uani 0.50 1 d P
H5C1 H 0.0738 -0.1718 0.6535 0.100 Uiso 0.50 1 calc PR
H5C2 H 0.1141 -0.1000 0.6375 0.100 Uiso 0.50 1 calc PR
H5C3 H 0.0638 -0.0894 0.5682 0.100 Uiso 0.50 1 calc PR
C6C C 0.0931(7) -0.0633(13) 0.8727(19) 0.067(5) Uani 0.50 1 d P
H6C1 H 0.0770 -0.0320 0.9400 0.101 Uiso 0.50 1 calc PR
H6C2 H 0.1234 -0.0349 0.8528 0.101 Uiso 0.50 1 calc PR
H6C3 H 0.0994 -0.1222 0.8999 0.101 Uiso 0.50 1 calc PR
O1B O 0.21343(17) 0.5044(3) 0.1925(4) 0.0398(15) Uani 0.85 1 d P
O1D O 0.2208(14) 0.476(2) 0.299(3) 0.048(8) Uiso 0.15 1 d P
O2B O 0.19367(19) 0.4473(3) 0.2907(5) 0.0379(14) Uani 0.85 1 d P
O2D O 0.192(3) 0.447(6) 0.213(7) 0.16(3) Uiso 0.15 1 d P
O3B O 0.2320(2) 0.3314(4) 0.1953(6) 0.0445(19) Uani 0.85 1 d P
O3D O 0.2444(13) 0.3294(19) 0.302(3) 0.023(8) Uiso 0.15 1 d P
C1B C 0.2500 0.5536(6) 0.2500 0.049(3) Uani 1 2 d S
C2B C 0.1892(2) 0.3641(4) 0.2422(7) 0.051(2) Uani 1 1 d .
C3B C 0.2678(3) 0.6072(5) 0.1433(8) 0.055(2) Uani 0.85 1 d P
H3B1 H 0.2938 0.6440 0.1726 0.083 Uiso 0.85 1 calc PR
H3B2 H 0.2418 0.6427 0.1111 0.083 Uiso 0.85 1 calc PR
H3B3 H 0.2795 0.5698 0.0763 0.083 Uiso 0.85 1 calc PR
C3D C 0.228(3) 0.588(5) 0.134(7) 0.10(2) Uiso 0.15 1 d P
C4B C 0.1689(3) 0.3135(6) 0.3454(9) 0.055(2) Uani 0.85 1 d P
H4B1 H 0.1794 0.2539 0.3378 0.083 Uiso 0.85 1 calc PR
H4B2 H 0.1341 0.3160 0.3415 0.083 Uiso 0.85 1 calc PR
H4B3 H 0.1798 0.3369 0.4256 0.083 Uiso 0.85 1 calc PR
C4D C 0.1554(19) 0.357(4) 0.381(5) 0.059(14) Uiso 0.15 1 d P
C5B C 0.1594(3) 0.3618(6) 0.1205(8) 0.055(2) Uani 0.85 1 d P
H5B1 H 0.1518 0.3023 0.0995 0.083 Uiso 0.85 1 calc PR
H5B2 H 0.1777 0.3876 0.0520 0.083 Uiso 0.85 1 calc PR
H5B3 H 0.1298 0.3940 0.1330 0.083 Uiso 0.85 1 calc PR
C5D C 0.162(2) 0.311(4) 0.153(6) 0.072(19) Uiso 0.15 1 d P

loop_
_atom_site_aniso_label
_atom_site_aniso_U_11
_atom_site_aniso_U_22
_atom_site_aniso_U_33
_atom_site_aniso_U_23
_atom_site_aniso_U_13
_atom_site_aniso_U_12
O1A 0.057(8) 0.064(9) 0.036(8) -0.008(5) 0.002(5) -0.016(7)
O2A 0.041(6) 0.076(11) 0.045(8) 0.000(7) 0.001(5) -0.004(6)
O3A 0.027(6) 0.055(6) 0.047(5) -0.003(4) -0.002(4) -0.002(3)
O4A 0.042(7) 0.048(6) 0.058(6) 0.012(4) -0.006(4) 0.000(4)
O1C 0.043(7) 0.041(6) 0.055(9) 0.008(5) 0.006(5) 0.016(5)
O2C 0.050(6) 0.027(6) 0.056(9) -0.010(6) -0.008(5) 0.004(5)
C1A 0.040(6) 0.039(5) 0.061(6) 0.005(5) 0.000 0.000
C2A 0.033(4) 0.045(4) 0.064(5) -0.005(4) 0.000(3) 0.002(3)
C3A 0.059(13) 0.039(7) 0.064(8) 0.014(6) 0.003(6) 0.007(6)
C4A 0.075(15) 0.072(10) 0.061(8) -0.007(7) -0.009(7) 0.001(7)
C5A 0.032(13) 0.072(16) 0.068(11) -0.014(13) 0.008(10) -0.004(9)
C6A 0.045(11) 0.060(12) 0.066(11) 0.016(11) 0.000(8) 0.019(10)
C5C 0.031(13) 0.10(2) 0.064(11) 0.021(15) -0.008(9) -0.012(12)
C6C 0.064(12) 0.063(13) 0.076(12) 0.012(11) 0.012(9) -0.007(10)
O1B 0.041(3) 0.029(3) 0.049(3) 0.005(2) -0.015(2) 0.001(2)
O2B 0.033(3) 0.031(3) 0.050(4) -0.002(2) 0.007(2) -0.006(3)
O3B 0.017(3) 0.063(4) 0.053(5) -0.014(3) -0.005(3) 0.002(3)
C1B 0.043(6) 0.047(6) 0.058(6) 0.000 0.003(5) 0.000
C2B 0.039(4) 0.046(4) 0.068(5) -0.021(4) -0.001(4) -0.004(3)
C3B 0.059(6) 0.037(5) 0.070(6) 0.012(4) 0.010(4) 0.007(4)
C4B 0.043(5) 0.045(5) 0.077(6) -0.018(5) 0.002(4) -0.003(4)
C5B 0.047(5) 0.049(6) 0.069(6) -0.021(5) -0.018(4) 0.009(4)

loop_
_atom_type_symbol
_atom_type_description
_atom_type_scat_dispersion_real
_atom_type_scat_dispersion_imag
_atom_type_scat_source
C C 0.0033 0.0016 'International Tables Vol C Tables 4.2.6.8 and 6.1.1.4'
H H 0.0000 0.0000 'International Tables Vol C Tables 4.2.6.8 and 6.1.1.4'
O O 0.0106 0.0060 'International Tables Vol C Tables 4.2.6.8 and 6.1.1.4'

loop_
_geom_angle_atom_site_label_1
_geom_angle_atom_site_label_2
_geom_angle_atom_site_label_3
_geom_angle
_geom_angle_site_symmetry_1
_geom_angle_site_symmetry_3
O2A O1A C1A 104.5(14) . .
O1A O2A C2A 106.3(15) . .
C2A O3A O4A 105.4(7) . 11
C2A O4A O3A 106.2(7) . 11
C1A O1C O2C 109.1(13) . .
C2A O2C O1C 110.2(13) . .
O1C C1A O1A 112.1(8) . 11
O1C C1A C4A 113.5(8) . .
O1A C1A C4A 102.8(9) 11 .
O1C C1A C4A 113.5(8) 11 11
O1A C1A C4A 102.8(9) . 11
O1C C1A C3A 101.1(9) . 11
O1A C1A C3A 113.8(7) 11 11
C4A C1A C3A 114.0(10) . 11
O1C C1A C3A 101.1(9) 11 .
O1A C1A C3A 113.8(7) . .
O2C C2A O4A 97.9(8) . .
O4A C2A O2A 111.4(7) . .
O2C C2A O3A 113.7(7) . .
O2A C2A O3A 95.0(7) . .
O4A C2A C5C 116.2(10) . .
O2A C2A C5C 101.1(12) . .
O2C C2A C6A 103.9(10) . .
O3A C2A C6A 115.5(9) . .
O2C C2A C5A 112.7(11) . .
O3A C2A C5A 100.4(10) . .
C6A C2A C5A 111.0(13) . .
O4A C2A C6C 100.8(9) . .
O2A C2A C6C 111.2(10) . .
C5C C2A C6C 116.4(13) . .
C1A C3A H3A1 109.5 . .
C1A C3A H3A2 109.5 . .
H3A1 C3A H3A2 109.5 . .
C1A C3A H3A3 109.5 . .
H3A1 C3A H3A3 109.5 . .
H3A2 C3A H3A3 109.5 . .
C1A C4A H4A1 109.5 . .
C1A C4A H4A2 109.5 . .
H4A1 C4A H4A2 109.5 . .
C1A C4A H4A3 109.5 . .
H4A1 C4A H4A3 109.5 . .
H4A2 C4A H4A3 109.5 . .
C2A C5A H5A1 109.5 . .
C2A C5A H5A2 109.5 . .
H5A1 C5A H5A2 109.5 . .
C2A C5A H5A3 109.5 . .
H5A1 C5A H5A3 109.5 . .
H5A2 C5A H5A3 109.5 . .
C2A C6A H6A1 109.5 . .
C2A C6A H6A2 109.5 . .
H6A1 C6A H6A2 109.5 . .
C2A C6A H6A3 109.5 . .
H6A1 C6A H6A3 109.5 . .
H6A2 C6A H6A3 109.5 . .
C2A C5C H5C1 109.5 . .
C2A C5C H5C2 109.5 . .
H5C1 C5C H5C2 109.5 . .
C2A C5C H5C3 109.5 . .
H5C1 C5C H5C3 109.5 . .
H5C2 C5C H5C3 109.5 . .
C2A C6C H6C1 109.5 . .
C2A C6C H6C2 109.5 . .
H6C1 C6C H6C2 109.5 . .
C2A C6C H6C3 109.5 . .
H6C1 C6C H6C3 109.5 . .
H6C2 C6C H6C3 109.5 . .
C1B O1B O2B 106.9(4) . .
O2D O1D C1B 111(5) . .
C2B O2B O1B 109.3(5) . .
O1D O2D C2B 102(6) . .
C2B O3B O3B 106.9(7) . 8_545
O1B C1B O1B 114.6(8) 8_545 .
O1B C1B C3B 112.9(4) . 8_545
O1B C1B C3B 102.4(4) . .
C3B C1B C3B 112.1(9) 8_545 .
C3D C1B O1D 103(3) 8_545 .
C3D C1B O1D 110(3) . .
C3D C1B O1D 103(3) . 8_545
O3B C2B O2B 113.2(6) . .
O3B C2B C4B 113.8(7) . .
O2B C2B C4B 104.8(6) . .
O2D C2B C5D 115(4) . .
O3B C2B C5B 99.0(6) . .
O2B C2B C5B 112.3(7) . .
C4B C2B C5B 114.0(7) . .
O2D C2B O3D 109(4) . .
C5D C2B O3D 121(3) . .
O2D C2B C4D 107(4) . .
C5D C2B C4D 103(3) . .
O3D C2B C4D 98(2) . .
C1B C3B H3B1 109.5 . .
C1B C3B H3B2 109.5 . .
H3B1 C3B H3B2 109.5 . .
C1B C3B H3B3 109.5 . .
H3B1 C3B H3B3 109.5 . .
H3B2 C3B H3B3 109.5 . .
C2B C4B H4B1 109.5 . .
C2B C4B H4B2 109.5 . .
H4B1 C4B H4B2 109.5 . .
C2B C4B H4B3 109.5 . .
H4B1 C4B H4B3 109.5 . .
H4B2 C4B H4B3 109.5 . .
C2B C5B H5B1 109.5 . .
C2B C5B H5B2 109.5 . .
H5B1 C5B H5B2 109.5 . .
C2B C5B H5B3 109.5 . .
H5B1 C5B H5B3 109.5 . .
H5B2 C5B H5B3 109.5 . .

loop_
_geom_bond_atom_site_label_1
_geom_bond_atom_site_label_2
_geom_bond_distance
_geom_bond_site_symmetry_2
O1A O2A 1.429(16) .
O1A C1A 1.476(18) .
O2A C2A 1.464(18) .
O3A C2A 1.464(10) .
O3A O4A 1.464(10) 11
O4A C2A 1.412(10) .
O4A O3A 1.464(10) 11
O1C C1A 1.410(16) .
O1C O2C 1.502(15) .
O2C C2A 1.394(15) .
C1A C4A 1.498(16) .
C1A C4A 1.498(16) 11
C1A C3A 1.501(14) 11
C1A C3A 1.501(14) .
C2A C5C 1.47(3) .
C2A C6A 1.495(18) .
C2A C5A 1.53(3) .
C2A C6C 1.56(2) .
C3A H3A1 0.9800 .
C3A H3A2 0.9800 .
C3A H3A3 0.9800 .
C4A H4A1 0.9800 .
C4A H4A2 0.9800 .
C4A H4A3 0.9800 .
C5A H5A1 0.9800 .
C5A H5A2 0.9800 .
C5A H5A3 0.9800 .
C6A H6A1 0.9800 .
C6A H6A2 0.9800 .
C6A H6A3 0.9800 .
C5C H5C1 0.9800 .
C5C H5C2 0.9800 .
C5C H5C3 0.9800 .
C6C H6C1 0.9800 .
C6C H6C2 0.9800 .
C6C H6C3 0.9800 .
O1B C1B 1.421(7) .
O1B O2B 1.483(8) .
O1D O2D 1.30(8) .
O1D C1B 1.55(4) .
O2B C2B 1.404(9) .
O2D C2B 1.34(9) .
O3B C2B 1.399(10) .
O3B O3B 1.542(11) 8_545
O3D O3D 1.16(7) 8_545
O3D C2B 1.76(4) .
C1B O1B 1.421(7) 8_545
C1B C3D 1.49(7) .
C1B C3B 1.499(9) .
C1B O1D 1.55(4) 8_545
C2B C4B 1.470(11) .
C2B C5D 1.49(6) .
C2B C5B 1.544(10) .
C2B C4D 1.77(5) .
C3B H3B1 0.9800 .
C3B H3B2 0.9800 .
C3B H3B3 0.9800 .
C4B H4B1 0.9800 .
C4B H4B2 0.9800 .
C4B H4B3 0.9800 .
C5B H5B1 0.9800 .
C5B H5B2 0.9800 .
C5B H5B3 0.9800 .

loop_
_geom_torsion_atom_site_label_1
_geom_torsion_atom_site_label_2
_geom_torsion_atom_site_label_3
_geom_torsion_atom_site_label_4
_geom_torsion
_geom_torsion_site_symmetry_1
_geom_torsion_site_symmetry_4
C1A O1A O2A C2A -136.8(10) . .
C1A O1C O2C C2A 132.6(11) . .
O2A O1A C1A C4A -156.1(10) . .
O2A O1A C1A C4A 179.7(9) . 11
O2A O1A C1A C3A -41.9(18) . 11
O2A O1A C1A C3A -56.5(11) . .
O2A O1A C1A O1C 57.4(13) . 11
O3A O4A C2A O2A 60.3(10) 11 .
O3A O4A C2A C6A -156.0(10) 11 .
O3A O4A C2A C5A -44(2) 11 .
O3A O4A C2A C6C 178.4(10) 11 .
O1A O2A C2A O4A 58.9(12) . .
O1A O2A C2A O3A 102.2(10) . .
O1A O2A C2A C6A -44.5(18) . .
O1A O2A C2A C5A -158.1(13) . .
O4A O3A C2A O2A -99.5(8) 11 .
O4A O3A C2A C5C 160.0(12) 11 .
O4A O3A C2A C6A 59.1(11) 11 .
O4A O3A C2A C5A 178.5(11) 11 .
O4A O3A C2A C6C 38.2(18) 11 .
C1B O1B O2B C2B -134.0(6) . .
O2B O1B C1B O1B 56.5(3) . 8_545
O2B O1B C1B C3B -60.2(7) . 8_545
O2B O1B C1B C3B 179.0(5) . .
O3B O3B C2B O2B 59.1(7) 8_545 .
O3B O3B C2B C4B -60.5(6) 8_545 .
O3B O3B C2B C5B 178.2(5) 8_545 .
O1B O2B C2B O3B 56.2(8) . .
O1B O2B C2B C4B -179.3(5) . .
O1B O2B C2B C5B -54.9(7) . .
O2D O1D C1B C3D 168(5) . 8_545
O2D O1D C1B C3D 16(6) . .
C1B O1D O2D C2B 150(3) . .
O1D O2D C2B C5D -175(4) . .
O1D O2D C2B C4D 71(6) . .
O1D O2D C2B O3D -34(6) . .
O1D O2D C2B C5D -175(4) . .
O3D O3D C2B O2D -77(4) 8_545 .
O3D O3D C2B C5D 60(3) 8_545 .
O3D O3D C2B C4D 171(2) 8_545 .
